data_2102119
loop_
_publ_author_name
'Dalhus, Bj\/orn'
'G\"orbitz, Carl Henrik'

_publ_section_title
;
 Structural relationships in crystals accommodating different
 stereoisomers of 2-amino-3-methylpentanoic acid
;
_journal_issue 4
_journal_name_full 'Acta Crystallographica Section B'
_journal_page_first 720
_journal_page_last 727
_journal_paper_doi 10.1107/S0108768100002810
_journal_volume 56
_journal_year 2000
_chemical_formula_sum 'C6 H13 N O2'
_chemical_formula_weight 131.17
_chemical_name_systematic
;
 ?
;
_space_group_IT_number 2
_symmetry_cell_setting triclinic
_symmetry_space_group_name_Hall '-P 1'
_symmetry_space_group_name_H-M 'P -1'
_audit_creation_method SHELXL
_cell_angle_alpha 96.3320(10)
_cell_angle_beta 90.6220(10)
_cell_angle_gamma 109.4930(10)
_cell_formula_units_Z 2
_cell_length_a 5.22890(10)
_cell_length_b 5.41020(10)
_cell_length_c 13.1095(3)
_cell_measurement_reflns_used 4333
_cell_measurement_temperature 150(2)
_cell_volume 347.020(12)
_computing_structure_refinement 'SHELXTL (Sheldrick, 1995)'
_computing_structure_solution 'SHELXTL (Sheldrick, 1995)'
_diffrn_ambient_temperature 150(2)
_diffrn_measurement_device 'Siemens SMART CCD'
_diffrn_measurement_method '\w scans'
_diffrn_radiation_monochromator graphite
_diffrn_radiation_source 'fine-focus sealed tube'
_diffrn_radiation_type MoK\a
_diffrn_radiation_wavelength .71073
_diffrn_reflns_av_R_equivalents .0332
_diffrn_reflns_av_sigmaI/netI .0575
_diffrn_reflns_limit_h_max 9
_diffrn_reflns_limit_h_min -10
_diffrn_reflns_limit_k_max 11
_diffrn_reflns_limit_k_min -9
_diffrn_reflns_limit_l_max 21
_diffrn_reflns_limit_l_min -26
_diffrn_reflns_number 8317
_diffrn_reflns_theta_max 40
_diffrn_reflns_theta_min 3.13
_exptl_absorpt_coefficient_mu .093
_exptl_absorpt_correction_T_max .991
_exptl_absorpt_correction_T_min .955
_exptl_absorpt_correction_type 'multi-scan (Sheldrick, 1996)'
_exptl_crystal_colour Colourless
_exptl_crystal_density_diffrn 1.255
_exptl_crystal_description Plate
_exptl_crystal_F_000 144
_exptl_crystal_size_max .50
_exptl_crystal_size_mid .50
_exptl_crystal_size_min .10
_refine_diff_density_max .620
_refine_diff_density_min -.463
_refine_ls_extinction_method none
_refine_ls_goodness_of_fit_all 1.056
_refine_ls_goodness_of_fit_obs 1.110
_refine_ls_matrix_type full
_refine_ls_number_parameters 101
_refine_ls_number_reflns 5815
_refine_ls_number_restraints 0
_refine_ls_restrained_S_all 1.056
_refine_ls_restrained_S_obs 1.110
_refine_ls_R_factor_all .0782
_refine_ls_R_factor_obs .0576
_refine_ls_shift/esd_max .001
_refine_ls_shift/esd_mean .000
_refine_ls_structure_factor_coef Fsqd
_refine_ls_weighting_details 'w=1/[\s^2^(Fo^2^)+(0.0888P)^2^+0.0250P] where P=(Fo^2^+2Fc^2^)/3'
_refine_ls_weighting_scheme calc
_refine_ls_wR_factor_all .1698
_refine_ls_wR_factor_obs .1562
_reflns_number_observed 4439
_reflns_number_total 5815
_reflns_observed_criterion >2sigma(I)
_cod_data_source_file os0046.cif
_cod_data_source_block 1
_cod_depositor_comments
;
The following automatic conversions were performed:
'_symmetry_cell_setting' value 'Triclinic' changed to 'triclinic'
according to '/home/saulius/struct/CIF-dictionaries/cif_core.dic'
dictionary named 'cif_core.dic' version 2.4.1 from 2010-06-29.

Automatic conversion script
Id: cif_fix_enum 1527 2010-12-29 10:47:43Z saulius 

The following automatic conversions were performed:

'_symmetry_cell_setting' value 'Triclinic' changed to 'triclinic'
according to /home/saulius/struct/CIF-dictionaries/cif_core.dic
dictionary named 'cif_core.dic' version 2.4.1 from 2010-06-29.

Automatic conversion script
Id: cif_fix_values 1715 2011-07-08 13:25:40Z adriana 

The following automatic conversions were performed:

'_refine_ls_weighting_scheme' value 'calc
w=1/[\s^2^(Fo^2^)+(0.0888P)^2^+0.0250P] where P=(Fo^2^+2Fc^2^)/3' was
changed to 'calc'. New tag '_refine_ls_weighting_details' was
created. The value of the new tag was set to
'w=1/[\s^2^(Fo^2^)+(0.0888P)^2^+0.0250P] where P=(Fo^2^+2Fc^2^)/3'.

Automatic conversion script
Id: cif_fix_values 3143 2015-03-26 13:38:13Z robertas 
;
_cod_original_cell_volume 347.020(10)
_cod_database_code 2102119

loop_
_symmetry_equiv_pos_as_xyz
'x, y, z'
'-x, -y, -z'

loop_
_atom_site_aniso_label
_atom_site_aniso_U_11
_atom_site_aniso_U_22
_atom_site_aniso_U_33
_atom_site_aniso_U_12
_atom_site_aniso_U_13
_atom_site_aniso_U_23
O1 .0163(2) .01012(14) .0230(2) .00421(11) .00542(14) .00458(13)
O2 .0145(2) .0146(2) .0208(2) .00693(12) .00167(13) .00182(14)
N1 .0159(2) .01003(15) .0154(2) .00513(12) .00445(14) .00233(13)
C1 .0145(2) .0095(2) .0126(2) .00435(13) .00142(14) .00099(13)
C2 .0131(2) .0091(2) .0135(2) .00361(12) .00200(14) .00155(13)
C3 .0173(2) .0129(2) .0138(2) .00547(15) .0027(2) .00282(15)
C4 .0230(3) .0190(2) .0170(3) .0045(2) -.0016(2) -.0006(2)
C5 .0218(3) .0258(3) .0221(3) .0059(2) .0093(2) .0078(2)
C6 .0444(5) .0363(4) .0186(3) -.0033(4) .0103(3) .0066(3)

loop_
_atom_site_label
_atom_site_fract_x
_atom_site_fract_y
_atom_site_fract_z
_atom_site_U_iso_or_equiv
_atom_site_thermal_displace_type
_atom_site_calc_flag
_atom_site_refinement_flags
_atom_site_occupancy
_atom_site_type_symbol
O1 .80323(9) .75963(8) .58960(4) .01627(9) Uani d . 1 O
O2 .36212(9) .63846(9) .62394(4) .01616(9) Uani d . 1 O
N1 .81846(10) .26922(9) .57840(4) .01351(8) Uani d . 1 N
H1 .988(3) .389(3) .6066(10) .023(3) Uiso d . 1 H
H2 .812(3) .114(3) .5854(10) .024(3) Uiso d . 1 H
H3 .803(3) .282(3) .5104(10) .023(3) Uiso d . 1 H
C1 .58380(11) .59662(10) .61346(4) .01216(8) Uani d . 1 C
C2 .58889(10) .32193(10) .63253(4) .01191(8) Uani d . 1 C
H4 .422(2) .1918(16) .6033(4) .014 Uiso calc R 1 H
C3 .61101(12) .29197(11) .74779(5) .01447(9) Uani d . 1 C
H5 .6824(9) .1440(18) .75333(8) .017 Uiso calc R 1 H
C4 .81181(15) .54061(14) .80856(6) .02060(12) Uani d . 1 C
H6 .9808(15) .6004(11) .7712(5) .031 Uiso calc R 1 H
H7 .8542(14) .5001(6) .8772(6) .031 Uiso calc R 1 H
H8 .7300(10) .6817(13) .8165(6) .031 Uiso calc R 1 H
C5 .33004(15) .2148(2) .79270(6) .02330(13) Uani d . 1 C
H9 .2639(7) .3641(15) .79461(6) .028 Uiso calc R 1 H
H10 .2044(12) .0679(14) .7474(4) .028 Uiso calc R 1 H
C6 .3293(2) .1342(2) .90085(7) .0371(2) Uani d . 1 C
H11 .1417(19) .077(2) .9240(4) .056 Uiso calc R 1 H
H12 .444(2) .2862(17) .9484(5) .056 Uiso calc R 1 H
H13 .402(2) -.013(2) .9001(2) .056 Uiso calc R 1 H

loop_
_atom_type_symbol
_atom_type_description
_atom_type_scat_dispersion_real
_atom_type_scat_dispersion_imag
_atom_type_scat_source
C C .0033 .0016 'International Tables Vol C Tables 4.2.6.8 and 6.1.1.4'
H H .0000 .0000 'International Tables Vol C Tables 4.2.6.8 and 6.1.1.4'
N N .0061 .0033 'International Tables Vol C Tables 4.2.6.8 and 6.1.1.4'
O O .0106 .0060 'International Tables Vol C Tables 4.2.6.8 and 6.1.1.4'

loop_
_geom_angle_atom_site_label_1
_geom_angle_atom_site_label_2
_geom_angle_atom_site_label_3
_geom_angle
C2 N1 H1 110.9(8)
C2 N1 H2 108.7(9)
H1 N1 H2 108.8(11)
C2 N1 H3 110.2(8)
H1 N1 H3 109.6(11)
H2 N1 H3 108.5(12)
O1 C1 O2 125.92(5)
O1 C1 C2 116.80(5)
O2 C1 C2 117.28(5)
N1 C2 C1 109.39(4)
N1 C2 C3 110.18(5)
C1 C2 C3 113.02(4)
N1 C2 H4 108.03(3)
C1 C2 H4 108.03(3)
C3 C2 H4 108.03(3)
C5 C3 C4 111.87(6)
C5 C3 C2 110.49(5)
C4 C3 C2 111.92(5)
C5 C3 H5 107.43(4)
C4 C3 H5 107.43(4)
C2 C3 H5 107.43(3)
C3 C4 H6 109.47(4)
C3 C4 H7 109.47(4)
H6 C4 H7 109.5
C3 C4 H8 109.47(4)
H6 C4 H8 109.5
H7 C4 H8 109.5
C6 C5 C3 113.28(7)
C6 C5 H9 108.92(6)
C3 C5 H9 108.92(4)
C6 C5 H10 108.92(5)
C3 C5 H10 108.92(4)
H9 C5 H10 107.7
C5 C6 H11 109.47(5)
C5 C6 H12 109.47(5)
H11 C6 H12 109.5
C5 C6 H13 109.47(6)
H11 C6 H13 109.5
H12 C6 H13 109.5

loop_
_geom_bond_atom_site_label_1
_geom_bond_atom_site_label_2
_geom_bond_distance
_geom_bond_publ_flag
O1 C1 1.2592(7) yes
O2 C1 1.2591(7) yes
N1 C2 1.4927(7) yes
N1 H1 .948(13) ?
N1 H2 .845(14) ?
N1 H3 .906(13) ?
C1 C2 1.5427(7) yes
C2 C3 1.5445(8) yes
C2 H4 .963(12) ?
C3 C5 1.5307(9) yes
C3 C4 1.5328(9) yes
C3 H5 .999(12) ?
C4 H6 .989(8) ?
C4 H7 .989(8) ?
C4 H8 .989(8) ?
C5 C6 1.5282(12) yes
C5 H9 .977(10) ?
C5 H10 .977(10) ?
C6 H11 .987(10) ?
C6 H12 .987(10) ?
C6 H13 .987(10) ?

loop_
_geom_torsion_atom_site_label_1
_geom_torsion_atom_site_label_2
_geom_torsion_atom_site_label_3
_geom_torsion_atom_site_label_4
_geom_torsion
_geom_torsion_publ_flag
O1 C1 C2 N1 -22.95(7) yes
O2 C1 C2 N1 157.62(5) ?
O1 C1 C2 C3 100.20(6) ?
O2 C1 C2 C3 -79.22(6) ?
C1 C2 C3 C5 84.14(6) ?
N1 C2 C3 C4 81.48(6) yes
N1 C2 C3 C5 -153.14(5) yes
C1 C2 C3 C4 -41.24(6) ?
C4 C3 C5 C6 -64.80(9) ?
C2 C3 C5 C6 169.79(7) yes

loop_
_cod_related_entry_id
_cod_related_entry_database
_cod_related_entry_code
1 ChemSpider 769
